data_4031026
loop_
_publ_author_name
'LeFort, Fran\,cois M'
'Mishra, Vinayak'
'Dexter, Graham D.'
'Morgan, Timothy D. R.'
'Burnell, D. Jean'

_publ_section_title
;
 Nazarov reactions intercepted by (4 + 3) cycloadditions with
 oxygen-substituted dienes.
;
_journal_issue 11
_journal_name_full 'The Journal of organic chemistry'
_journal_page_first 5877
_journal_page_last 5886
_journal_paper_doi 10.1021/acs.joc.5b00914
_journal_volume 80
_journal_year 2015
_chemical_formula_moiety 'C24 H34 O2 Si '
_chemical_formula_sum 'C24 H34 O2 Si'
_chemical_formula_weight 382.62
_chemical_melting_point 93
_space_group_IT_number 2
_symmetry_cell_setting triclinic
_symmetry_Int_Tables_number 2
_symmetry_space_group_name_Hall '-P 1'
_symmetry_space_group_name_H-M 'P -1'
_cell_angle_alpha 92.0232(14)
_cell_angle_beta 103.6482(15)
_cell_angle_gamma 102.583(2)
_cell_formula_units_Z 2
_cell_length_a 8.0594(3)
_cell_length_b 11.3396(5)
_cell_length_c 13.1503(4)
_cell_measurement_reflns_used 8475
_cell_measurement_temperature 173.1
_cell_measurement_theta_max 30.5
_cell_measurement_theta_min 2.3
_cell_volume 1135.05(8)
_computing_cell_refinement PROCESS
_computing_data_collection PROCESS
_computing_data_reduction CrystalStructure
_computing_publication_material 'CrystalStructure 3.8'
_computing_structure_refinement CRYSTALS
_computing_structure_solution SHELXS97
_diffrn_ambient_temperature 173.1
_diffrn_detector_area_resol_mean 10.00
_diffrn_measured_fraction_theta_full 0.995
_diffrn_measured_fraction_theta_max 0.995
_diffrn_measurement_device_type 'Rigaku RAXIS-UNKNOWN'
_diffrn_measurement_method \w
_diffrn_radiation_type 'Mo K\a'
_diffrn_radiation_wavelength 0.71070
_diffrn_reflns_av_R_equivalents 0.032
_diffrn_reflns_limit_h_max 11
_diffrn_reflns_limit_h_min -11
_diffrn_reflns_limit_k_max 16
_diffrn_reflns_limit_k_min -15
_diffrn_reflns_limit_l_max 18
_diffrn_reflns_limit_l_min -18
_diffrn_reflns_number 22429
_diffrn_reflns_theta_full 27.50
_diffrn_reflns_theta_max 27.5
_exptl_absorpt_coefficient_mu 0.118
_exptl_absorpt_correction_T_max 0.979
_exptl_absorpt_correction_T_min 0.841
_exptl_absorpt_correction_type multi-scan
_exptl_absorpt_process_details
;
    Higashi, T. (1995). Program for Absorption Correction.
    Rigaku Corporation, Tokyo, Japan.
;
_exptl_crystal_colour colourless
_exptl_crystal_density_diffrn 1.119
_exptl_crystal_density_method 'not measured'
_exptl_crystal_description block
_exptl_crystal_F_000 416.00
_exptl_crystal_size_max 0.43
_exptl_crystal_size_mid 0.27
_exptl_crystal_size_min 0.18
_refine_diff_density_max 0.36
_refine_diff_density_min -0.19
_refine_ls_extinction_method none
_refine_ls_goodness_of_fit_ref 1.014
_refine_ls_hydrogen_treatment refall
_refine_ls_number_parameters 380
_refine_ls_number_reflns 3942
_refine_ls_R_factor_gt 0.0374
_refine_ls_shift/su_max 0.0000
_refine_ls_structure_factor_coef Fsqd
_refine_ls_weighting_details
;
    Chebychev polynomial with 3 parameters (Carruthers & Watkin, 1979)
    11628.0000    16261.7000    5007.0000
;
_refine_ls_weighting_scheme calc
_refine_ls_wR_factor_ref 0.0590
_reflns_number_gt 3942
_reflns_number_total 5185
_reflns_threshold_expression F^2^>2.0\s(F^2^)
_cod_data_source_file jo5b00914_si_002.cif
_cod_data_source_block '__Franc1b'
_cod_depositor_comments 'Adding full bibliography for 4031025--4031026.cif.'
_cod_original_cell_volume 1135.05(7)
_cod_original_formula_sum 'C24 H34 O2 Si '
_cod_database_code 4031026

loop_
_symmetry_equiv_pos_site_id
_symmetry_equiv_pos_as_xyz
1 +X,+Y,+Z
2 -X,-Y,-Z

loop_
_atom_site_label
_atom_site_type_symbol
_atom_site_fract_x
_atom_site_fract_y
_atom_site_fract_z
_atom_site_U_iso_or_equiv
_atom_site_adp_type
_atom_site_occupancy
_atom_site_symmetry_multiplicity
_atom_site_calc_flag
Si1 Si 0.22905(5) 0.84752(3) 0.32952(3) 0.03243(9) Uani 1.00 1 d
O1 O 0.22149(16) 0.97102(10) -0.12361(11) 0.0661(3) Uani 1.00 1 d
O2 O 0.15469(12) 0.76397(9) 0.21497(7) 0.0393(2) Uani 1.00 1 d
C1 C -0.1838(2) 0.68053(14) -0.28158(11) 0.0412(3) Uani 1.00 1 d
C2 C -0.3305(2) 0.63923(15) -0.36440(12) 0.0473(4) Uani 1.00 1 d
C3 C -0.4616(2) 0.54204(14) -0.35521(12) 0.0445(4) Uani 1.00 1 d
C4 C -0.44549(19) 0.48600(14) -0.26357(12) 0.0424(3) Uani 1.00 1 d
C5 C -0.29876(18) 0.52802(13) -0.17977(11) 0.0361(3) Uani 1.00 1 d
C6 C -0.16686(16) 0.62624(11) -0.18785(10) 0.0306(3) Uani 1.00 1 d
C7 C -0.00982(17) 0.67328(12) -0.09499(10) 0.0321(3) Uani 1.00 1 d
C8 C 0.02206(17) 0.81087(12) -0.06622(10) 0.0339(3) Uani 1.00 1 d
C9 C 0.0553(2) 0.84369(18) 0.05226(12) 0.0477(4) Uani 1.00 1 d
C10 C 0.19657(17) 0.79473(12) 0.12130(10) 0.0329(3) Uani 1.00 1 d
C11 C 0.34455(16) 0.77552(12) 0.10388(10) 0.0325(3) Uani 1.00 1 d
C12 C 0.42674(17) 0.79655(13) 0.01155(11) 0.0354(3) Uani 1.00 1 d
C13 C 0.29625(17) 0.77569(13) -0.10052(10) 0.0367(3) Uani 1.00 1 d
C14 C 0.16198(17) 0.65501(13) -0.11579(11) 0.0376(3) Uani 1.00 1 d
C15 C 0.18444(18) 0.86755(13) -0.10089(11) 0.0395(3) Uani 1.00 1 d
C16 C 0.4656(2) 0.8524(2) 0.38343(17) 0.0626(5) Uani 1.00 1 d
C17 C 0.2009(2) 1.00397(15) 0.31041(14) 0.0528(4) Uani 1.00 1 d
C18 C 0.0894(2) 0.76871(15) 0.41391(12) 0.0466(4) Uani 1.00 1 d
C19 C 0.1208(5) 0.6415(2) 0.4286(2) 0.0933(10) Uani 1.00 1 d
C20 C -0.1035(2) 0.7589(2) 0.36098(19) 0.0737(7) Uani 1.00 1 d
C21 C 0.1365(4) 0.8427(2) 0.52082(16) 0.0826(8) Uani 1.00 1 d
C22 C 0.1826(2) 0.54687(17) -0.14458(16) 0.0588(5) Uani 1.00 1 d
C23 C 0.3971(2) 0.7943(2) -0.18582(15) 0.0626(6) Uani 1.00 1 d
C24 C 0.5618(2) 0.71850(19) 0.02020(14) 0.0513(4) Uani 1.00 1 d
H1 H -0.101(2) 0.7405(16) -0.2893(13) 0.060(5) Uiso 1.00 1 d
H2 H -0.340(2) 0.6795(15) -0.4279(13) 0.058(5) Uiso 1.00 1 d
H3 H -0.570(2) 0.5120(15) -0.4116(13) 0.056(4) Uiso 1.00 1 d
H4 H -0.538(2) 0.4194(15) -0.2530(13) 0.056(4) Uiso 1.00 1 d
H5 H -0.288(2) 0.4906(14) -0.1136(12) 0.047(4) Uiso 1.00 1 d
H6 H -0.0313(17) 0.6310(12) -0.0333(10) 0.031(3) Uiso 1.00 1 d
H7 H -0.0758(19) 0.8421(12) -0.1039(11) 0.035(3) Uiso 1.00 1 d
H8 H 0.082(2) 0.9314(19) 0.0683(15) 0.075(6) Uiso 1.00 1 d
H9 H -0.053(2) 0.8158(15) 0.0698(13) 0.057(5) Uiso 1.00 1 d
H10 H 0.4141(19) 0.7429(13) 0.1643(11) 0.038(3) Uiso 1.00 1 d
H11 H 0.498(2) 0.6275(17) 0.0143(13) 0.062(5) Uiso 1.00 1 d
H12 H 0.628(2) 0.7337(15) -0.0295(13) 0.056(4) Uiso 1.00 1 d
H13 H 0.649(2) 0.7389(16) 0.0910(15) 0.068(5) Uiso 1.00 1 d
H14 H 0.467(2) 0.8777(16) -0.1695(12) 0.051(4) Uiso 1.00 1 d
H15 H 0.473(2) 0.7309(18) -0.1876(15) 0.081(6) Uiso 1.00 1 d
H16 H 0.314(2) 0.7968(19) -0.2552(18) 0.094(7) Uiso 1.00 1 d
H17 H 0.292(2) 0.5373(18) -0.1652(15) 0.079(6) Uiso 1.00 1 d
H18 H 0.081(2) 0.4711(19) -0.1586(15) 0.085(6) Uiso 1.00 1 d
H19 H 0.482(2) 0.769(2) 0.3829(16) 0.083(6) Uiso 1.00 1 d
H20 H 0.233(2) 1.0487(18) 0.3777(16) 0.077(6) Uiso 1.00 1 d
H21 H 0.527(3) 0.899(2) 0.3386(18) 0.097(8) Uiso 1.00 1 d
H22 H 0.506(2) 0.8938(19) 0.4533(17) 0.083(6) Uiso 1.00 1 d
H23 H 0.273(2) 1.0416(19) 0.2668(16) 0.080(6) Uiso 1.00 1 d
H24 H 0.077(2) 1.0017(17) 0.2796(15) 0.075(6) Uiso 1.00 1 d
H25 H 0.492(2) 0.8797(14) 0.0188(11) 0.043(4) Uiso 1.00 1 d
H26 H 0.258(3) 0.848(2) 0.5539(19) 0.107(9) Uiso 1.00 1 d
H27 H 0.107(3) 0.929(2) 0.512(2) 0.125(10) Uiso 1.00 1 d
H28 H 0.064(3) 0.804(2) 0.5573(19) 0.104(8) Uiso 1.00 1 d
H29 H -0.170(3) 0.714(2) 0.403(2) 0.115(8) Uiso 1.00 1 d
H30 H 0.237(3) 0.653(2) 0.469(2) 0.131(12) Uiso 1.00 1 d
H31 H 0.092(3) 0.585(2) 0.358(2) 0.120(10) Uiso 1.00 1 d
H32 H 0.043(3) 0.603(2) 0.463(2) 0.128(10) Uiso 1.00 1 d
H33 H -0.143(2) 0.713(2) 0.2899(18) 0.089(7) Uiso 1.00 1 d
H34 H -0.131(3) 0.845(2) 0.3543(18) 0.095(8) Uiso 1.00 1 d

loop_
_atom_site_aniso_label
_atom_site_aniso_U_11
_atom_site_aniso_U_22
_atom_site_aniso_U_33
_atom_site_aniso_U_12
_atom_site_aniso_U_13
_atom_site_aniso_U_23
Si1 0.02987(18) 0.0363(2) 0.02876(17) 0.00583(15) 0.00504(14) -0.00149(14)
O1 0.0515(7) 0.0393(6) 0.0930(9) -0.0005(5) -0.0021(6) 0.0215(6)
O2 0.0389(5) 0.0413(5) 0.0337(4) 0.0010(4) 0.0106(4) -0.0050(4)
C1 0.0432(8) 0.0390(7) 0.0342(7) -0.0004(6) 0.0047(6) 0.0029(5)
C2 0.0551(9) 0.0479(8) 0.0313(7) 0.0093(7) -0.0015(6) 0.0022(6)
C3 0.0363(7) 0.0465(8) 0.0417(7) 0.0106(6) -0.0060(6) -0.0113(6)
C4 0.0314(7) 0.0385(7) 0.0506(8) 0.0008(6) 0.0055(6) -0.0058(6)
C5 0.0334(6) 0.0330(6) 0.0383(7) 0.0032(5) 0.0063(5) 0.0013(5)
C6 0.0290(6) 0.0304(6) 0.0296(6) 0.0055(5) 0.0036(4) -0.0012(4)
C7 0.0305(6) 0.0316(6) 0.0295(6) 0.0042(5) 0.0016(5) 0.0013(5)
C8 0.0306(6) 0.0352(7) 0.0319(6) 0.0101(5) -0.0007(5) -0.0043(5)
C9 0.0397(8) 0.0692(11) 0.0342(7) 0.0261(8) -0.0006(6) -0.0126(7)
C10 0.0307(6) 0.0353(6) 0.0276(6) 0.0034(5) 0.0023(4) -0.0049(5)
C11 0.0282(6) 0.0347(6) 0.0307(6) 0.0052(5) 0.0021(5) -0.0001(5)
C12 0.0250(6) 0.0410(7) 0.0353(6) 0.0010(5) 0.0047(5) 0.0008(5)
C13 0.0302(6) 0.0453(8) 0.0332(6) 0.0058(5) 0.0076(5) 0.0031(5)
C14 0.0312(6) 0.0401(7) 0.0366(7) 0.0087(5) 0.0002(5) -0.0052(5)
C15 0.0363(7) 0.0346(7) 0.0387(7) 0.0020(5) -0.0021(5) 0.0035(5)
C16 0.0368(8) 0.0849(15) 0.0574(11) 0.0138(9) -0.0012(8) -0.0180(10)
C17 0.0714(12) 0.0399(8) 0.0425(8) 0.0096(8) 0.0085(8) 0.0008(7)
C18 0.0501(8) 0.0510(9) 0.0362(7) 0.0031(7) 0.0138(6) 0.0049(6)
C19 0.120(2) 0.0632(14) 0.098(2) 0.0121(15) 0.0343(18) 0.0390(14)
C20 0.0427(10) 0.1049(19) 0.0689(13) -0.0032(11) 0.0247(9) -0.0008(12)
C21 0.0926(18) 0.107(2) 0.0374(9) -0.0130(15) 0.0293(11) -0.0039(10)
C22 0.0453(9) 0.0515(10) 0.0743(12) 0.0156(8) 0.0038(8) -0.0159(8)
C23 0.0520(10) 0.0956(16) 0.0423(9) 0.0129(11) 0.0183(8) 0.0160(9)
C24 0.0331(7) 0.0782(12) 0.0467(9) 0.0208(8) 0.0107(6) 0.0045(8)

loop_
_atom_type_symbol
_atom_type_description
_atom_type_scat_dispersion_real
_atom_type_scat_dispersion_imag
_atom_type_scat_source
C C 0.003 0.002
;
International Tables for Crystallography
(1992, Vol. C, Tables 4.2.6.8 and 6.1.1.4)
;
H H 0.000 0.000
;
International Tables for Crystallography
(1992, Vol. C, Table 6.1.1.4)
;
O O 0.011 0.006
;
International Tables for Crystallography
(1992, Vol. C, Tables 4.2.6.8 and 6.1.1.4)
;
Si Si 0.082 0.070
;
International Tables for Crystallography
(1992, Vol. C, Tables 4.2.6.8 and 6.1.1.4)
;

loop_
_geom_angle_atom_site_label_1
_geom_angle_atom_site_label_2
_geom_angle_atom_site_label_3
_geom_angle
_geom_angle_publ_flag
O(2) Si(1) C(16) 110.07(8) yes
O(2) Si(1) C(17) 109.19(6) yes
O(2) Si(1) C(18) 104.00(5) yes
C(16) Si(1) C(17) 109.29(10) yes
C(16) Si(1) C(18) 112.16(9) yes
C(17) Si(1) C(18) 111.98(9) yes
Si(1) O(2) C(10) 126.22(7) yes
C(2) C(1) C(6) 120.81(13) yes
C(1) C(2) C(3) 120.25(14) yes
C(2) C(3) C(4) 119.66(12) yes
C(3) C(4) C(5) 120.20(13) yes
C(4) C(5) C(6) 120.61(13) yes
C(1) C(6) C(5) 118.45(11) yes
C(1) C(6) C(7) 121.42(11) yes
C(5) C(6) C(7) 120.12(11) yes
C(6) C(7) C(8) 112.52(11) yes
C(6) C(7) C(14) 112.84(11) yes
C(8) C(7) C(14) 105.23(10) yes
C(7) C(8) C(9) 112.80(12) yes
C(7) C(8) C(15) 105.29(12) yes
C(9) C(8) C(15) 108.81(10) yes
C(8) C(9) C(10) 115.62(15) yes
O(2) C(10) C(9) 111.10(12) yes
O(2) C(10) C(11) 118.97(11) yes
C(9) C(10) C(11) 129.91(13) yes
C(10) C(11) C(12) 132.34(12) yes
C(11) C(12) C(13) 116.31(10) yes
C(11) C(12) C(24) 107.48(12) yes
C(13) C(12) C(24) 111.63(12) yes
C(12) C(13) C(14) 111.83(11) yes
C(12) C(13) C(15) 105.57(11) yes
C(12) C(13) C(23) 110.59(11) yes
C(14) C(13) C(15) 102.73(11) yes
C(14) C(13) C(23) 114.16(13) yes
C(15) C(13) C(23) 111.38(14) yes
C(7) C(14) C(13) 110.51(12) yes
C(7) C(14) C(22) 122.36(13) yes
C(13) C(14) C(22) 127.12(14) yes
O(1) C(15) C(8) 125.29(15) yes
O(1) C(15) C(13) 125.37(14) yes
C(8) C(15) C(13) 109.33(11) yes
Si(1) C(18) C(19) 109.59(18) yes
Si(1) C(18) C(20) 109.45(13) yes
Si(1) C(18) C(21) 109.25(13) yes
C(19) C(18) C(20) 109.35(19) yes
C(19) C(18) C(21) 110.09(19) yes
C(20) C(18) C(21) 109.10(19) yes
C(2) C(1) H(1) 119.1(11) no
C(6) C(1) H(1) 120.1(11) no
C(1) C(2) H(2) 119.2(8) no
C(3) C(2) H(2) 120.6(8) no
C(2) C(3) H(3) 122.5(10) no
C(4) C(3) H(3) 117.8(10) no
C(3) C(4) H(4) 122.0(9) no
C(5) C(4) H(4) 117.7(9) no
C(4) C(5) H(5) 120.8(8) no
C(6) C(5) H(5) 118.5(8) no
C(6) C(7) H(6) 108.7(6) no
C(8) C(7) H(6) 108.0(8) no
C(14) C(7) H(6) 109.4(8) no
C(7) C(8) H(7) 110.9(7) no
C(9) C(8) H(7) 109.6(9) no
C(15) C(8) H(7) 109.3(9) no
C(8) C(9) H(8) 110.8(11) no
C(8) C(9) H(9) 106.7(9) no
C(10) C(9) H(8) 108.6(11) no
C(10) C(9) H(9) 110.4(11) no
H(8) C(9) H(9) 104.1(17) no
C(10) C(11) H(10) 112.3(9) no
C(12) C(11) H(10) 115.3(9) no
C(11) C(12) H(25) 108.9(10) no
C(13) C(12) H(25) 106.0(8) no
C(24) C(12) H(25) 106.0(10) no
Si(1) C(16) H(19) 109.0(11) no
Si(1) C(16) H(21) 106.2(14) no
Si(1) C(16) H(22) 110.1(13) no
H(19) C(16) H(21) 111(2) no
H(19) C(16) H(22) 111.6(18) no
H(21) C(16) H(22) 108.4(18) no
Si(1) C(17) H(20) 108.3(12) no
Si(1) C(17) H(23) 110.0(14) no
Si(1) C(17) H(24) 109.6(11) no
H(20) C(17) H(23) 110.3(16) no
H(20) C(17) H(24) 107.4(18) no
H(23) C(17) H(24) 111.2(17) no
C(18) C(19) H(30) 105.9(19) no
C(18) C(19) H(31) 114.4(16) no
C(18) C(19) H(32) 107(2) no
H(30) C(19) H(31) 114(2) no
H(30) C(19) H(32) 111(2) no
H(31) C(19) H(32) 104(2) no
C(18) C(20) H(29) 107.3(15) no
C(18) C(20) H(33) 113.4(13) no
C(18) C(20) H(34) 111.0(11) no
H(29) C(20) H(33) 106.0(19) no
H(29) C(20) H(34) 110(2) no
H(33) C(20) H(34) 109.0(18) no
C(18) C(21) H(26) 108.7(16) no
C(18) C(21) H(27) 110.5(14) no
C(18) C(21) H(28) 106.3(14) no
H(26) C(21) H(27) 113(2) no
H(26) C(21) H(28) 113(2) no
H(27) C(21) H(28) 105(2) no
C(14) C(22) H(17) 121.5(11) no
C(14) C(22) H(18) 121.6(14) no
H(17) C(22) H(18) 116.3(17) no
C(13) C(23) H(14) 104.1(11) no
C(13) C(23) H(15) 112.4(12) no
C(13) C(23) H(16) 109.9(15) no
H(14) C(23) H(15) 113.3(15) no
H(14) C(23) H(16) 103.3(15) no
H(15) C(23) H(16) 113.1(18) no
C(12) C(24) H(11) 109.4(11) no
C(12) C(24) H(12) 112.5(11) no
C(12) C(24) H(13) 109.7(12) no
H(11) C(24) H(12) 111.4(15) no
H(11) C(24) H(13) 108.1(14) no
H(12) C(24) H(13) 105.6(15) no

loop_
_geom_bond_atom_site_label_1
_geom_bond_atom_site_label_2
_geom_bond_distance
_geom_bond_publ_flag
Si(1) O(2) 1.6588(9) yes
Si(1) C(16) 1.8585(18) yes
Si(1) C(17) 1.8553(18) yes
Si(1) C(18) 1.8757(17) yes
O(1) C(15) 1.2121(18) yes
O(2) C(10) 1.3886(17) yes
C(1) C(2) 1.3848(19) yes
C(1) C(6) 1.3884(19) yes
C(2) C(3) 1.382(2) yes
C(3) C(4) 1.374(2) yes
C(4) C(5) 1.3937(17) yes
C(5) C(6) 1.3884(17) yes
C(6) C(7) 1.5192(15) yes
C(7) C(8) 1.5431(18) yes
C(7) C(14) 1.528(2) yes
C(8) C(9) 1.535(2) yes
C(8) C(15) 1.506(2) yes
C(9) C(10) 1.501(2) yes
C(10) C(11) 1.327(2) yes
C(11) C(12) 1.517(2) yes
C(12) C(13) 1.5715(17) yes
C(12) C(24) 1.533(2) yes
C(13) C(14) 1.5221(18) yes
C(13) C(15) 1.518(2) yes
C(13) C(23) 1.528(2) yes
C(14) C(22) 1.327(2) yes
C(18) C(19) 1.529(3) yes
C(18) C(20) 1.524(2) yes
C(18) C(21) 1.533(2) yes
C(1) H(1) 0.871(17) no
C(2) H(2) 0.961(18) no
C(3) H(3) 0.987(14) no
C(4) H(4) 0.978(16) no
C(5) H(5) 0.975(16) no
C(7) H(6) 0.987(14) no
C(8) H(7) 0.971(15) no
C(9) H(8) 0.97(2) no
C(9) H(9) 0.946(19) no
C(11) H(10) 0.992(14) no
C(12) H(25) 0.965(15) no
C(16) H(19) 0.98(2) no
C(16) H(21) 0.96(2) no
C(16) H(22) 0.97(2) no
C(17) H(20) 0.95(2) no
C(17) H(23) 0.96(2) no
C(17) H(24) 0.98(2) no
C(19) H(30) 0.94(2) no
C(19) H(31) 1.06(2) no
C(19) H(32) 0.91(3) no
C(20) H(29) 0.95(2) no
C(20) H(33) 1.00(2) no
C(20) H(34) 1.05(2) no
C(21) H(26) 0.96(2) no
C(21) H(27) 1.06(3) no
C(21) H(28) 0.90(2) no
C(22) H(17) 1.01(2) no
C(22) H(18) 1.027(19) no
C(23) H(14) 0.975(17) no
C(23) H(15) 1.04(2) no
C(23) H(16) 1.00(2) no
C(24) H(11) 1.038(18) no
C(24) H(12) 0.934(19) no
C(24) H(13) 1.011(17) no

loop_
_geom_contact_atom_site_label_1
_geom_contact_atom_site_label_2
_geom_contact_distance
_geom_contact_site_symmetry_2
Si(1) C(9) 3.5790(15) .
Si(1) C(10) 2.7207(13) .
Si(1) C(11) 3.4353(14) .
Si(1) C(19) 2.790(3) .
Si(1) C(20) 2.783(2) .
Si(1) C(21) 2.787(2) .
O(1) C(7) 3.5629(16) .
O(1) C(8) 2.4183(18) .
O(1) C(9) 3.175(2) .
O(1) C(12) 3.1775(19) .
O(1) C(12) 3.4138(15) 2_675
O(1) C(13) 2.4298(19) .
O(1) C(14) 3.5188(18) .
O(1) C(23) 2.890(3) .
O(2) C(9) 2.3833(19) .
O(2) C(11) 2.3396(17) .
O(2) C(16) 2.8847(18) .
O(2) C(17) 2.867(2) .
O(2) C(18) 2.7886(19) .
O(2) C(19) 3.220(3) .
O(2) C(20) 3.140(2) .
C(1) C(3) 2.3988(19) .
C(1) C(4) 2.760(2) .
C(1) C(5) 2.386(2) .
C(1) C(7) 2.5367(18) .
C(1) C(8) 3.0621(17) .
C(1) C(14) 3.1832(19) .
C(1) C(15) 3.5392(17) .
C(2) C(4) 2.383(2) .
C(2) C(5) 2.759(2) .
C(2) C(6) 2.4114(19) .
C(3) C(1) 2.3988(19) .
C(3) C(5) 2.3997(19) .
C(3) C(6) 2.7920(17) .
C(4) C(1) 2.760(2) .
C(4) C(2) 2.383(2) .
C(4) C(6) 2.4166(16) .
C(5) C(1) 2.386(2) .
C(5) C(2) 2.759(2) .
C(5) C(3) 2.3997(19) .
C(5) C(7) 2.5205(16) .
C(5) C(11) 3.584(2) 2_565
C(5) C(14) 3.5609(18) .
C(6) C(2) 2.4114(19) .
C(6) C(3) 2.7920(17) .
C(6) C(4) 2.4166(16) .
C(6) C(8) 2.5466(15) .
C(6) C(14) 2.5386(17) .
C(6) C(15) 3.4186(16) .
C(6) C(22) 3.074(2) .
C(7) O(1) 3.5629(16) .
C(7) C(1) 2.5367(18) .
C(7) C(5) 2.5205(16) .
C(7) C(9) 2.564(2) .
C(7) C(10) 3.0407(16) .
C(7) C(11) 3.3405(15) .
C(7) C(12) 3.4189(16) .
C(7) C(13) 2.5062(18) .
C(7) C(15) 2.4242(18) .
C(7) C(22) 2.503(2) .
C(8) O(1) 2.4183(18) .
C(8) C(1) 3.0621(17) .
C(8) C(6) 2.5466(15) .
C(8) C(10) 2.5690(17) .
C(8) C(11) 3.1134(17) .
C(8) C(12) 3.2215(19) .
C(8) C(13) 2.467(2) .
C(8) C(14) 2.440(2) .
C(9) Si(1) 3.5790(15) .
C(9) O(1) 3.175(2) .
C(9) O(2) 2.3833(19) .
C(9) C(7) 2.564(2) .
C(9) C(11) 2.563(2) .
C(9) C(12) 3.312(2) .
C(9) C(13) 3.284(2) .
C(9) C(14) 3.401(2) .
C(9) C(15) 2.473(2) .
C(9) C(17) 3.600(2) .
C(10) Si(1) 2.7207(13) .
C(10) C(7) 3.0407(16) .
C(10) C(8) 2.5690(17) .
C(10) C(12) 2.603(2) .
C(10) C(13) 3.215(2) .
C(10) C(14) 3.3701(19) .
C(10) C(15) 3.0495(19) .
C(10) C(16) 3.565(2) .
C(10) C(17) 3.365(2) .
C(11) Si(1) 3.4353(14) .
C(11) O(2) 2.3396(17) .
C(11) C(5) 3.584(2) 2_565
C(11) C(7) 3.3405(15) .
C(11) C(8) 3.1134(17) .
C(11) C(9) 2.563(2) .
C(11) C(13) 2.6236(18) .
C(11) C(14) 3.0359(17) .
C(11) C(15) 3.0250(19) .
C(11) C(16) 3.597(2) .
C(11) C(24) 2.459(2) .
C(12) O(1) 3.1775(19) .
C(12) O(1) 3.4138(15) 2_675
C(12) C(7) 3.4189(16) .
C(12) C(8) 3.2215(19) .
C(12) C(9) 3.312(2) .
C(12) C(10) 2.603(2) .
C(12) C(14) 2.5622(16) .
C(12) C(15) 2.461(2) .
C(12) C(22) 3.370(2) .
C(12) C(23) 2.548(2) .
C(13) O(1) 2.4298(19) .
C(13) C(7) 2.5062(18) .
C(13) C(8) 2.467(2) .
C(13) C(9) 3.284(2) .
C(13) C(10) 3.215(2) .
C(13) C(11) 2.6236(18) .
C(13) C(22) 2.552(2) .
C(13) C(24) 2.568(2) .
C(14) O(1) 3.5188(18) .
C(14) C(1) 3.1832(19) .
C(14) C(5) 3.5609(18) .
C(14) C(6) 2.5386(17) .
C(14) C(8) 2.440(2) .
C(14) C(9) 3.401(2) .
C(14) C(10) 3.3701(19) .
C(14) C(11) 3.0359(17) .
C(14) C(12) 2.5622(16) .
C(14) C(15) 2.375(2) .
C(14) C(23) 2.561(2) .
C(14) C(24) 3.2061(19) .
C(15) C(1) 3.5392(17) .
C(15) C(6) 3.4186(16) .
C(15) C(7) 2.4242(18) .
C(15) C(9) 2.473(2) .
C(15) C(10) 3.0495(19) .
C(15) C(11) 3.0250(19) .
C(15) C(12) 2.461(2) .
C(15) C(14) 2.375(2) .
C(15) C(23) 2.516(3) .
C(16) O(2) 2.8847(18) .
C(16) C(10) 3.565(2) .
C(16) C(11) 3.597(2) .
C(16) C(17) 3.029(3) .
C(16) C(18) 3.099(2) .
C(16) C(19) 3.432(4) .
C(16) C(21) 3.530(3) .
C(17) O(2) 2.867(2) .
C(17) C(9) 3.600(2) .
C(17) C(10) 3.365(2) .
C(17) C(16) 3.029(3) .
C(17) C(18) 3.093(2) .
C(17) C(20) 3.480(3) .
C(17) C(21) 3.448(3) .
C(18) O(2) 2.7886(19) .
C(18) C(16) 3.099(2) .
C(18) C(17) 3.093(2) .
C(19) Si(1) 2.790(3) .
C(19) O(2) 3.220(3) .
C(19) C(16) 3.432(4) .
C(19) C(20) 2.491(4) .
C(19) C(21) 2.510(4) .
C(20) Si(1) 2.783(2) .
C(20) O(2) 3.140(2) .
C(20) C(17) 3.480(3) .
C(20) C(19) 2.491(4) .
C(20) C(21) 2.490(2) .
C(21) Si(1) 2.787(2) .
C(21) C(16) 3.530(3) .
C(21) C(17) 3.448(3) .
C(21) C(19) 2.510(4) .
C(21) C(20) 2.490(2) .
C(22) C(6) 3.074(2) .
C(22) C(7) 2.503(2) .
C(22) C(12) 3.370(2) .
C(22) C(13) 2.552(2) .
C(22) C(23) 3.097(3) .
C(22) C(24) 3.436(2) .
C(23) O(1) 2.890(3) .
C(23) C(12) 2.548(2) .
C(23) C(14) 2.561(2) .
C(23) C(15) 2.516(3) .
C(23) C(22) 3.097(3) .
C(23) C(24) 2.968(2) .
C(24) C(11) 2.459(2) .
C(24) C(13) 2.568(2) .
C(24) C(14) 3.2061(19) .
C(24) C(22) 3.436(2) .
C(24) C(23) 2.968(2) .
Si(1) H(8) 3.593(19) .
Si(1) H(9) 3.585(16) .
Si(1) H(10) 3.236(17) .
Si(1) H(19) 2.37(2) .
Si(1) H(20) 2.34(2) .
Si(1) H(21) 2.32(2) .
Si(1) H(22) 2.370(18) .
Si(1) H(23) 2.36(2) .
Si(1) H(24) 2.37(2) .
Si(1) H(26) 2.90(2) .
Si(1) H(27) 2.99(3) .
Si(1) H(28) 3.56(2) .
Si(1) H(30) 2.92(3) .
Si(1) H(31) 3.01(2) .
Si(1) H(32) 3.58(3) .
Si(1) H(33) 2.97(2) .
Si(1) H(34) 2.99(2) .
O(1) H(1) 3.507(15) .
O(1) H(7) 2.596(14) .
O(1) H(8) 3.00(2) .
O(1) H(8) 3.12(2) 2_575
O(1) H(9) 3.15(2) 2_575
O(1) H(13) 3.208(18) 2_675
O(1) H(14) 2.61(2) .
O(1) H(16) 2.91(2) .
O(1) H(24) 2.85(2) 2_575
O(1) H(25) 2.922(15) .
O(1) H(25) 2.592(13) 2_675
O(2) H(6) 3.397(12) .
O(2) H(8) 2.81(2) .
O(2) H(9) 2.407(17) .
O(2) H(10) 2.395(17) .
O(2) H(18) 2.872(19) 2_565
O(2) H(19) 3.005(19) .
O(2) H(21) 3.08(2) .
O(2) H(23) 3.09(2) .
O(2) H(24) 3.03(2) .
O(2) H(30) 3.58(3) .
O(2) H(31) 2.86(2) .
O(2) H(33) 2.76(2) .
O(2) H(34) 3.51(2) .
C(1) H(2) 2.034(16) .
C(1) H(3) 3.305(14) .
C(1) H(5) 3.263(16) .
C(1) H(6) 3.320(13) .
C(1) H(7) 2.759(13) .
C(1) H(15) 3.43(2) 1_455
C(1) H(20) 3.43(2) 2_575
C(1) H(23) 3.39(2) 2_575
C(1) H(24) 3.516(19) 2_575
C(1) H(28) 3.38(2) 1_554
C(1) H(31) 3.42(3) 2_565
C(2) H(1) 1.962(15) .
C(2) H(3) 2.086(15) .
C(2) H(3) 3.192(16) 2_464
C(2) H(4) 3.280(17) .
C(2) H(15) 3.36(2) 1_455
C(2) H(20) 3.47(2) 2_575
C(2) H(31) 3.50(3) 2_565
C(3) H(1) 3.177(16) .
C(3) H(2) 2.045(17) .
C(3) H(2) 3.549(15) 2_464
C(3) H(3) 3.186(18) 2_464
C(3) H(4) 2.066(17) .
C(3) H(5) 3.284(15) .
C(3) H(15) 3.23(2) 1_455
C(3) H(17) 3.53(2) 1_455
C(3) H(19) 3.50(2) 2_565
C(3) H(29) 3.59(2) 2_465
C(3) H(30) 3.42(3) 1_454
C(3) H(31) 3.59(3) 2_565
C(4) H(2) 3.255(18) .
C(4) H(3) 2.032(16) .
C(4) H(5) 2.070(15) .
C(4) H(10) 2.979(15) 2_565
C(4) H(15) 3.17(2) 1_455
C(4) H(17) 2.87(2) 1_455
C(4) H(19) 3.16(2) 2_565
C(4) H(29) 3.47(2) 2_465
C(4) H(31) 3.59(3) 2_565
C(4) H(33) 3.52(2) 2_465
C(5) H(1) 3.174(18) .
C(5) H(3) 3.278(15) .
C(5) H(4) 2.042(14) .
C(5) H(6) 2.550(11) .
C(5) H(10) 3.038(14) 2_565
C(5) H(11) 3.334(19) 2_565
C(5) H(12) 3.244(19) 1_455
C(5) H(15) 3.23(2) 1_455
C(5) H(17) 3.37(2) 1_455
C(5) H(18) 3.21(2) .
C(5) H(31) 3.53(3) 2_565
C(6) H(1) 1.974(18) .
C(6) H(2) 3.271(17) .
C(6) H(4) 3.283(15) .
C(6) H(5) 2.043(16) .
C(6) H(6) 2.060(12) .
C(6) H(7) 2.528(13) .
C(6) H(12) 3.30(2) 1_455
C(6) H(15) 3.37(2) 1_455
C(6) H(18) 2.91(2) .
C(6) H(31) 3.46(3) 2_565
C(7) H(1) 2.673(17) .
C(7) H(5) 2.657(14) .
C(7) H(7) 2.095(15) .
C(7) H(8) 3.40(2) .
C(7) H(9) 2.789(19) .
C(7) H(12) 3.43(2) 1_455
C(7) H(17) 3.43(2) .
C(7) H(18) 2.72(2) .
C(8) H(1) 2.888(16) .
C(8) H(6) 2.074(14) .
C(8) H(8) 2.090(19) .
C(8) H(8) 3.21(2) 2_575
C(8) H(9) 2.022(19) .
C(8) H(12) 3.261(18) 1_455
C(8) H(25) 3.589(15) .
C(9) H(6) 2.505(13) .
C(9) H(7) 2.074(13) .
C(9) H(7) 3.564(15) 2_575
C(9) H(8) 3.31(2) 2_575
C(9) H(10) 3.374(15) .
C(9) H(12) 3.296(16) 1_455
C(9) H(13) 3.39(2) 1_455
C(9) H(23) 3.403(19) .
C(9) H(24) 3.38(2) .
C(9) H(25) 3.590(17) .
C(10) H(5) 3.474(17) 2_565
C(10) H(6) 2.728(11) .
C(10) H(7) 3.382(13) .
C(10) H(8) 2.03(2) .
C(10) H(9) 2.035(19) .
C(10) H(10) 1.935(16) .
C(10) H(18) 3.47(2) 2_565
C(10) H(21) 3.38(2) .
C(10) H(23) 3.19(2) .
C(10) H(24) 3.51(2) .
C(10) H(25) 3.006(16) .
C(11) H(4) 3.395(18) 2_565
C(11) H(5) 2.964(16) 2_565
C(11) H(6) 3.189(11) .
C(11) H(8) 3.01(2) .
C(11) H(9) 3.26(2) .
C(11) H(11) 2.68(2) .
C(11) H(12) 3.29(2) .
C(11) H(13) 2.62(2) .
C(11) H(19) 3.58(2) .
C(11) H(21) 3.21(2) .
C(11) H(25) 2.044(16) .
C(12) H(10) 2.138(15) .
C(12) H(11) 2.12(2) .
C(12) H(12) 2.08(2) .
C(12) H(13) 2.102(19) .
C(12) H(14) 2.647(18) .
C(12) H(15) 2.83(2) .
C(12) H(16) 3.41(2) .
C(12) H(17) 3.487(19) .
C(13) H(1) 3.491(16) .
C(13) H(6) 3.124(14) .
C(13) H(7) 3.238(16) .
C(13) H(10) 3.443(14) .
C(13) H(11) 2.82(2) .
C(13) H(12) 2.766(18) .
C(13) H(13) 3.440(18) .
C(13) H(14) 2.004(18) .
C(13) H(15) 2.15(2) .
C(13) H(16) 2.09(2) .
C(13) H(17) 2.80(2) .
C(13) H(18) 3.48(2) .
C(13) H(25) 2.059(13) .
C(14) H(1) 3.067(17) .
C(14) H(5) 3.534(16) 2_565
C(14) H(6) 2.076(15) .
C(14) H(7) 3.176(16) .
C(14) H(11) 2.931(18) .
C(14) H(12) 3.556(16) .
C(14) H(14) 3.338(17) .
C(14) H(15) 2.85(2) .
C(14) H(16) 2.80(2) .
C(14) H(17) 2.04(2) .
C(14) H(18) 2.06(2) .
C(14) H(25) 3.349(13) .
C(15) H(1) 3.019(15) .
C(15) H(6) 3.142(13) .
C(15) H(7) 2.044(15) .
C(15) H(8) 2.68(2) .
C(15) H(8) 3.54(2) 2_575
C(15) H(9) 3.27(2) .
C(15) H(14) 2.619(19) .
C(15) H(15) 3.44(2) .
C(15) H(16) 2.67(2) .
C(15) H(24) 3.38(2) 2_575
C(15) H(25) 2.578(14) .
C(15) H(25) 3.371(13) 2_675
C(16) H(2) 3.507(18) 1_656
C(16) H(10) 2.996(15) .
C(16) H(20) 3.20(2) .
C(16) H(20) 3.462(18) 2_676
C(16) H(22) 3.46(2) 2_676
C(16) H(23) 3.15(2) .
C(16) H(26) 3.09(2) .
C(16) H(26) 3.58(2) 2_676
C(16) H(29) 3.58(2) 1_655
C(16) H(30) 3.02(3) .
C(16) H(34) 3.38(2) 1_655
C(17) H(1) 3.18(2) 2_575
C(17) H(7) 3.353(14) 2_575
C(17) H(8) 3.125(18) .
C(17) H(21) 3.06(2) .
C(17) H(22) 3.23(2) .
C(17) H(22) 3.416(19) 2_676
C(17) H(27) 3.02(2) .
C(17) H(34) 3.07(2) .
C(18) H(19) 3.29(2) .
C(18) H(20) 3.23(2) .
C(18) H(22) 3.26(2) .
C(18) H(24) 3.24(2) .
C(18) H(26) 2.05(2) .
C(18) H(27) 2.15(3) .
C(18) H(28) 1.98(2) .
C(18) H(29) 2.02(2) .
C(18) H(30) 2.00(3) .
C(18) H(31) 2.19(2) .
C(18) H(32) 2.00(3) .
C(18) H(33) 2.129(19) .
C(18) H(34) 2.14(2) .
C(19) H(3) 3.482(17) 1_656
C(19) H(18) 3.596(19) 2_565
C(19) H(19) 3.16(2) .
C(19) H(26) 2.68(2) .
C(19) H(27) 3.43(3) .
C(19) H(28) 2.64(2) .
C(19) H(29) 2.61(2) .
C(19) H(32) 3.32(3) 2_566
C(19) H(33) 2.74(2) .
C(19) H(34) 3.42(2) .
C(20) H(4) 3.125(14) 2_465
C(20) H(19) 3.44(2) 1_455
C(20) H(24) 3.17(2) .
C(20) H(26) 3.32(2) .
C(20) H(27) 2.69(2) .
C(20) H(28) 2.59(2) .
C(20) H(30) 3.27(3) .
C(20) H(31) 2.78(3) .
C(20) H(32) 2.58(3) .
C(21) H(1) 3.568(19) 1_556
C(21) H(16) 3.07(2) 1_556
C(21) H(20) 3.13(2) .
C(21) H(22) 3.24(2) .
C(21) H(27) 3.56(3) 2_576
C(21) H(29) 2.67(2) .
C(21) H(30) 2.58(3) .
C(21) H(31) 3.47(2) .
C(21) H(32) 2.69(2) .
C(21) H(33) 3.387(19) .
C(21) H(34) 2.69(2) .
C(22) H(4) 3.46(2) 1_655
C(22) H(5) 3.366(16) 2_565
C(22) H(6) 2.799(16) .
C(22) H(6) 3.411(14) 2_565
C(22) H(11) 2.832(15) .
C(22) H(15) 2.95(2) .
C(22) H(16) 3.31(2) .
C(22) H(31) 3.21(2) 2_565
C(22) H(33) 3.37(2) 2_565
C(23) H(11) 3.344(19) .
C(23) H(12) 2.648(17) .
C(23) H(17) 2.89(2) .
C(23) H(23) 3.31(2) 2_675
C(23) H(25) 2.699(14) .
C(23) H(26) 3.46(2) 1_554
C(24) H(4) 3.513(17) 2_565
C(24) H(5) 3.348(16) 2_565
C(24) H(9) 2.963(17) 1_655
C(24) H(10) 2.501(17) .
C(24) H(14) 3.176(18) .
C(24) H(15) 2.67(2) .
C(24) H(17) 3.176(17) .
C(24) H(25) 2.024(17) .
H(1) O(1) 3.507(15) .
H(1) C(2) 1.962(15) .
H(1) C(3) 3.177(16) .
H(1) C(5) 3.174(18) .
H(1) C(6) 1.974(18) .
H(1) C(7) 2.673(17) .
H(1) C(8) 2.888(16) .
H(1) C(13) 3.491(16) .
H(1) C(14) 3.067(17) .
H(1) C(15) 3.019(15) .
H(1) C(17) 3.18(2) 2_575
H(1) C(21) 3.568(19) 1_554
H(1) H(2) 2.28(2) .
H(1) H(6) 3.59(2) .
H(1) H(7) 2.60(2) .
H(1) H(16) 3.19(2) .
H(1) H(20) 2.99(2) 2_575
H(1) H(23) 3.12(3) 2_575
H(1) H(24) 2.88(2) 2_575
H(1) H(28) 2.70(3) 1_554
H(2) C(1) 2.034(16) .
H(2) C(3) 2.045(17) .
H(2) C(3) 3.549(16) 2_464
H(2) C(4) 3.255(18) .
H(2) C(6) 3.271(17) .
H(2) C(16) 3.507(18) 1_454
H(2) H(1) 2.28(2) .
H(2) H(3) 2.40(2) .
H(2) H(3) 2.82(2) 2_464
H(2) H(19) 2.90(2) 1_454
H(2) H(20) 3.02(2) 2_575
H(2) H(22) 3.25(2) 1_454
H(2) H(28) 3.31(3) 1_554
H(2) H(29) 2.87(3) 1_554
H(2) H(30) 3.30(3) 1_454
H(3) C(1) 3.305(14) .
H(3) C(2) 2.086(15) .
H(3) C(2) 3.192(16) 2_464
H(3) C(3) 3.186(18) 2_464
H(3) C(4) 2.032(16) .
H(3) C(5) 3.278(15) .
H(3) C(19) 3.482(17) 1_454
H(3) H(2) 2.40(2) .
H(3) H(2) 2.82(2) 2_464
H(3) H(3) 2.84(2) 2_464
H(3) H(4) 2.35(2) .
H(3) H(19) 3.43(3) 2_565
H(3) H(29) 2.96(2) 2_465
H(3) H(30) 2.75(3) 1_454
H(3) H(32) 3.55(3) 1_454
H(4) C(2) 3.280(17) .
H(4) C(3) 2.066(17) .
H(4) C(5) 2.042(14) .
H(4) C(6) 3.283(15) .
H(4) C(11) 3.395(18) 2_565
H(4) C(20) 3.125(15) 2_465
H(4) C(22) 3.46(2) 1_455
H(4) C(24) 3.513(17) 2_565
H(4) H(3) 2.35(2) .
H(4) H(5) 2.35(2) .
H(4) H(10) 2.48(2) 2_565
H(4) H(11) 3.16(2) 2_565
H(4) H(13) 3.01(2) 2_565
H(4) H(15) 3.58(2) 1_455
H(4) H(17) 2.54(3) 1_455
H(4) H(19) 2.87(3) 2_565
H(4) H(29) 2.78(2) 2_465
H(4) H(33) 2.60(2) 2_465
H(4) H(34) 3.53(2) 2_465
H(5) C(1) 3.263(16) .
H(5) C(3) 3.284(15) .
H(5) C(4) 2.070(15) .
H(5) C(6) 2.043(16) .
H(5) C(7) 2.657(14) .
H(5) C(10) 3.474(17) 2_565
H(5) C(11) 2.964(16) 2_565
H(5) C(14) 3.534(16) 2_565
H(5) C(22) 3.366(16) 2_565
H(5) C(24) 3.348(16) 2_565
H(5) H(4) 2.35(2) .
H(5) H(6) 2.311(17) .
H(5) H(6) 3.41(2) 2_565
H(5) H(10) 2.62(2) 2_565
H(5) H(11) 3.25(2) 1_455
H(5) H(11) 2.56(2) 2_565
H(5) H(12) 3.20(2) 1_455
H(5) H(13) 3.54(2) 2_565
H(5) H(17) 3.45(2) 1_455
H(5) H(18) 3.22(2) .
H(5) H(18) 3.54(2) 2_565
H(6) O(2) 3.397(12) .
H(6) C(1) 3.320(13) .
H(6) C(5) 2.550(11) .
H(6) C(6) 2.060(12) .
H(6) C(8) 2.074(14) .
H(6) C(9) 2.505(13) .
H(6) C(10) 2.728(11) .
H(6) C(11) 3.189(11) .
H(6) C(13) 3.124(14) .
H(6) C(14) 2.076(15) .
H(6) C(15) 3.142(13) .
H(6) C(22) 2.799(16) .
H(6) C(22) 3.411(14) 2_565
H(6) H(1) 3.59(2) .
H(6) H(5) 2.311(17) .
H(6) H(5) 3.41(2) 2_565
H(6) H(6) 3.24(2) 2_565
H(6) H(7) 2.66(2) .
H(6) H(8) 3.46(2) .
H(6) H(9) 2.52(2) .
H(6) H(12) 3.22(2) 1_455
H(6) H(18) 2.83(2) .
H(6) H(18) 2.89(2) 2_565
H(7) O(1) 2.596(14) .
H(7) C(1) 2.759(13) .
H(7) C(6) 2.528(13) .
H(7) C(7) 2.095(15) .
H(7) C(9) 2.074(13) .
H(7) C(9) 3.564(15) 2_575
H(7) C(10) 3.382(13) .
H(7) C(13) 3.238(16) .
H(7) C(14) 3.176(16) .
H(7) C(15) 2.044(15) .
H(7) C(17) 3.353(14) 2_575
H(7) H(1) 2.60(2) .
H(7) H(6) 2.66(2) .
H(7) H(8) 2.39(2) .
H(7) H(8) 2.61(2) 2_575
H(7) H(9) 2.28(2) .
H(7) H(12) 2.84(2) 1_455
H(7) H(15) 3.47(2) 1_455
H(7) H(23) 2.89(2) 2_575
H(7) H(24) 2.96(2) 2_575
H(8) Si(1) 3.593(19) .
H(8) O(1) 3.00(2) .
H(8) O(1) 3.12(2) 2_575
H(8) O(2) 2.81(2) .
H(8) C(7) 3.40(2) .
H(8) C(8) 2.090(19) .
H(8) C(8) 3.21(2) 2_575
H(8) C(9) 3.31(2) 2_575
H(8) C(10) 2.03(2) .
H(8) C(11) 3.01(2) .
H(8) C(15) 2.68(2) .
H(8) C(15) 3.54(2) 2_575
H(8) C(17) 3.125(18) .
H(8) H(6) 3.46(2) .
H(8) H(7) 2.39(2) .
H(8) H(7) 2.61(2) 2_575
H(8) H(8) 2.72(2) 2_575
H(8) H(9) 1.52(2) .
H(8) H(9) 3.47(2) 2_575
H(8) H(23) 2.79(2) .
H(8) H(24) 2.88(2) .
H(9) Si(1) 3.585(16) .
H(9) O(1) 3.15(2) 2_575
H(9) O(2) 2.407(17) .
H(9) C(7) 2.789(19) .
H(9) C(8) 2.022(19) .
H(9) C(10) 2.035(19) .
H(9) C(11) 3.26(2) .
H(9) C(15) 3.27(2) .
H(9) C(24) 2.963(17) 1_455
H(9) H(6) 2.52(2) .
H(9) H(7) 2.28(2) .
H(9) H(8) 1.52(2) .
H(9) H(8) 3.47(2) 2_575
H(9) H(12) 2.54(2) 1_455
H(9) H(13) 2.45(2) 1_455
H(9) H(18) 3.47(2) 2_565
H(9) H(24) 3.23(2) .
H(9) H(33) 3.34(3) .
H(10) Si(1) 3.236(17) .
H(10) O(2) 2.395(17) .
H(10) C(4) 2.979(15) 2_565
H(10) C(5) 3.038(14) 2_565
H(10) C(9) 3.374(15) .
H(10) C(10) 1.935(16) .
H(10) C(12) 2.138(15) .
H(10) C(13) 3.443(14) .
H(10) C(16) 2.996(15) .
H(10) C(24) 2.501(17) .
H(10) H(4) 2.48(2) 2_565
H(10) H(5) 2.62(2) 2_565
H(10) H(11) 2.63(2) .
H(10) H(12) 3.41(2) .
H(10) H(13) 2.33(2) .
H(10) H(19) 2.79(2) .
H(10) H(21) 2.69(2) .
H(10) H(25) 2.61(2) .
H(11) C(5) 3.334(19) 2_565
H(11) C(11) 2.68(2) .
H(11) C(12) 2.12(2) .
H(11) C(13) 2.82(2) .
H(11) C(14) 2.931(18) .
H(11) C(22) 2.832(15) .
H(11) C(23) 3.344(19) .
H(11) H(4) 3.16(2) 2_565
H(11) H(5) 3.25(2) 1_655
H(11) H(5) 2.56(2) 2_565
H(11) H(10) 2.63(2) .
H(11) H(11) 2.91(2) 2_665
H(11) H(12) 1.63(2) .
H(11) H(13) 1.66(2) .
H(11) H(15) 2.92(2) .
H(11) H(17) 2.57(2) .
H(11) H(17) 3.21(2) 2_665
H(11) H(25) 2.87(2) .
H(12) C(5) 3.244(19) 1_655
H(12) C(6) 3.30(2) 1_655
H(12) C(7) 3.43(2) 1_655
H(12) C(8) 3.261(18) 1_655
H(12) C(9) 3.296(16) 1_655
H(12) C(11) 3.29(2) .
H(12) C(12) 2.08(2) .
H(12) C(13) 2.766(18) .
H(12) C(14) 3.556(16) .
H(12) C(23) 2.648(17) .
H(12) H(5) 3.20(2) 1_655
H(12) H(6) 3.22(2) 1_655
H(12) H(7) 2.84(2) 1_655
H(12) H(9) 2.54(2) 1_655
H(12) H(10) 3.41(2) .
H(12) H(11) 1.63(2) .
H(12) H(13) 1.55(2) .
H(12) H(14) 2.78(2) .
H(12) H(15) 2.15(2) .
H(12) H(17) 3.21(2) .
H(12) H(25) 2.32(2) .
H(13) O(1) 3.208(18) 2_675
H(13) C(9) 3.39(2) 1_655
H(13) C(11) 2.62(2) .
H(13) C(12) 2.102(19) .
H(13) C(13) 3.440(18) .
H(13) H(4) 3.01(2) 2_565
H(13) H(5) 3.54(2) 2_565
H(13) H(9) 2.45(2) 1_655
H(13) H(10) 2.33(2) .
H(13) H(11) 1.66(2) .
H(13) H(12) 1.55(2) .
H(13) H(15) 3.59(2) .
H(13) H(17) 3.41(2) 2_665
H(13) H(18) 3.56(3) 2_665
H(13) H(25) 2.34(2) .
H(13) H(33) 2.82(2) 1_655
H(13) H(34) 3.53(2) 1_655
H(14) O(1) 2.61(2) .
H(14) C(12) 2.647(18) .
H(14) C(13) 2.004(18) .
H(14) C(14) 3.338(17) .
H(14) C(15) 2.619(19) .
H(14) C(24) 3.176(18) .
H(14) H(12) 2.78(2) .
H(14) H(15) 1.69(2) .
H(14) H(16) 1.55(2) .
H(14) H(21) 3.43(3) 2_675
H(14) H(23) 2.72(3) 2_675
H(14) H(25) 2.43(2) .
H(14) H(25) 3.24(2) 2_675
H(14) H(26) 3.60(2) 1_554
H(15) C(1) 3.43(2) 1_655
H(15) C(2) 3.36(2) 1_655
H(15) C(3) 3.23(2) 1_655
H(15) C(4) 3.17(2) 1_655
H(15) C(5) 3.23(2) 1_655
H(15) C(6) 3.37(2) 1_655
H(15) C(12) 2.83(2) .
H(15) C(13) 2.15(2) .
H(15) C(14) 2.85(2) .
H(15) C(15) 3.44(2) .
H(15) C(22) 2.95(2) .
H(15) C(24) 2.67(2) .
H(15) H(4) 3.58(2) 1_655
H(15) H(7) 3.47(2) 1_655
H(15) H(11) 2.92(2) .
H(15) H(12) 2.15(2) .
H(15) H(13) 3.59(2) .
H(15) H(14) 1.69(2) .
H(15) H(16) 1.71(3) .
H(15) H(17) 2.42(2) .
H(15) H(23) 3.29(2) 2_675
H(15) H(25) 3.10(2) .
H(16) O(1) 2.91(2) .
H(16) C(12) 3.41(2) .
H(16) C(13) 2.09(2) .
H(16) C(14) 2.80(2) .
H(16) C(15) 2.67(2) .
H(16) C(21) 3.07(2) 1_554
H(16) C(22) 3.31(2) .
H(16) H(1) 3.19(2) .
H(16) H(14) 1.55(2) .
H(16) H(15) 1.71(3) .
H(16) H(17) 3.20(3) .
H(16) H(23) 3.47(3) 2_675
H(16) H(25) 3.56(2) .
H(16) H(26) 2.56(3) 1_554
H(16) H(28) 2.81(3) 1_554
H(17) C(3) 3.53(2) 1_655
H(17) C(4) 2.87(2) 1_655
H(17) C(5) 3.37(2) 1_655
H(17) C(7) 3.43(2) .
H(17) C(12) 3.487(19) .
H(17) C(13) 2.80(2) .
H(17) C(14) 2.04(2) .
H(17) C(23) 2.89(2) .
H(17) C(24) 3.176(17) .
H(17) H(4) 2.54(3) 1_655
H(17) H(5) 3.45(2) 1_655
H(17) H(11) 2.57(2) .
H(17) H(11) 3.21(2) 2_665
H(17) H(12) 3.21(2) .
H(17) H(13) 3.41(2) 2_665
H(17) H(15) 2.42(2) .
H(17) H(16) 3.20(3) .
H(17) H(18) 1.73(3) .
H(17) H(31) 3.48(2) 2_565
H(17) H(33) 3.07(2) 2_565
H(18) O(2) 2.872(19) 2_565
H(18) C(5) 3.21(2) .
H(18) C(6) 2.91(2) .
H(18) C(7) 2.72(2) .
H(18) C(10) 3.47(2) 2_565
H(18) C(13) 3.48(2) .
H(18) C(14) 2.06(2) .
H(18) C(19) 3.596(19) 2_565
H(18) H(5) 3.22(2) .
H(18) H(5) 3.54(2) 2_565
H(18) H(6) 2.83(2) .
H(18) H(6) 2.89(2) 2_565
H(18) H(9) 3.47(2) 2_565
H(18) H(13) 3.56(3) 2_665
H(18) H(17) 1.73(3) .
H(18) H(31) 2.64(3) 2_565
H(18) H(33) 2.86(3) 2_565
H(19) Si(1) 2.37(2) .
H(19) O(2) 3.005(19) .
H(19) C(3) 3.50(2) 2_565
H(19) C(4) 3.16(2) 2_565
H(19) C(11) 3.58(2) .
H(19) C(18) 3.29(2) .
H(19) C(19) 3.16(2) .
H(19) C(20) 3.44(2) 1_655
H(19) H(2) 2.90(2) 1_656
H(19) H(3) 3.43(3) 2_565
H(19) H(4) 2.87(3) 2_565
H(19) H(10) 2.79(2) .
H(19) H(21) 1.60(3) .
H(19) H(22) 1.61(3) .
H(19) H(26) 3.41(3) .
H(19) H(29) 2.95(3) 1_655
H(19) H(30) 2.64(3) .
H(19) H(31) 3.32(3) .
H(19) H(34) 3.16(3) 1_655
H(20) Si(1) 2.34(2) .
H(20) C(1) 3.43(2) 2_575
H(20) C(2) 3.47(2) 2_575
H(20) C(16) 3.20(2) .
H(20) C(16) 3.462(18) 2_676
H(20) C(18) 3.23(2) .
H(20) C(21) 3.13(2) .
H(20) H(1) 2.99(2) 2_575
H(20) H(2) 3.02(2) 2_575
H(20) H(21) 3.32(3) .
H(20) H(22) 3.11(3) .
H(20) H(22) 2.62(2) 2_676
H(20) H(23) 1.57(3) .
H(20) H(24) 1.56(2) .
H(20) H(26) 3.31(3) .
H(20) H(27) 2.53(3) .
H(20) H(27) 3.44(3) 2_576
H(20) H(28) 3.44(3) 2_576
H(20) H(34) 3.25(2) .
H(21) Si(1) 2.32(2) .
H(21) O(2) 3.08(2) .
H(21) C(10) 3.38(2) .
H(21) C(11) 3.21(2) .
H(21) C(17) 3.06(2) .
H(21) H(10) 2.69(2) .
H(21) H(14) 3.43(3) 2_675
H(21) H(19) 1.60(3) .
H(21) H(20) 3.32(3) .
H(21) H(22) 1.56(3) .
H(21) H(23) 2.88(3) .
H(21) H(26) 3.10(3) 2_676
H(21) H(27) 3.30(3) 2_676
H(21) H(29) 3.53(3) 1_655
H(21) H(34) 2.92(3) 1_655
H(22) Si(1) 2.370(18) .
H(22) C(16) 3.46(2) 2_676
H(22) C(17) 3.23(2) .
H(22) C(17) 3.416(18) 2_676
H(22) C(18) 3.26(2) .
H(22) C(21) 3.24(2) .
H(22) H(2) 3.25(2) 1_656
H(22) H(19) 1.61(3) .
H(22) H(20) 3.11(3) .
H(22) H(20) 2.62(2) 2_676
H(22) H(21) 1.56(3) .
H(22) H(22) 2.70(3) 2_676
H(22) H(23) 3.44(3) .
H(22) H(26) 2.62(3) .
H(22) H(26) 3.14(3) 2_676
H(22) H(27) 3.58(3) .
H(22) H(27) 3.24(3) 2_676
H(22) H(30) 3.14(3) .
H(23) Si(1) 2.36(2) .
H(23) O(2) 3.09(2) .
H(23) C(1) 3.39(2) 2_575
H(23) C(9) 3.403(19) .
H(23) C(10) 3.19(2) .
H(23) C(16) 3.15(2) .
H(23) C(23) 3.31(2) 2_675
H(23) H(1) 3.12(3) 2_575
H(23) H(7) 2.89(2) 2_575
H(23) H(8) 2.79(2) .
H(23) H(14) 2.72(3) 2_675
H(23) H(15) 3.29(2) 2_675
H(23) H(16) 3.47(3) 2_675
H(23) H(20) 1.57(3) .
H(23) H(21) 2.88(3) .
H(23) H(22) 3.44(3) .
H(23) H(24) 1.60(3) .
H(24) Si(1) 2.37(2) .
H(24) O(1) 2.85(2) 2_575
H(24) O(2) 3.03(2) .
H(24) C(1) 3.516(19) 2_575
H(24) C(9) 3.38(2) .
H(24) C(10) 3.51(2) .
H(24) C(15) 3.38(2) 2_575
H(24) C(18) 3.24(2) .
H(24) C(20) 3.17(2) .
H(24) H(1) 2.88(2) 2_575
H(24) H(7) 2.96(2) 2_575
H(24) H(8) 2.88(2) .
H(24) H(9) 3.23(2) .
H(24) H(20) 1.56(2) .
H(24) H(23) 1.60(3) .
H(24) H(27) 3.16(3) .
H(24) H(27) 3.55(3) 2_576
H(24) H(28) 3.56(3) 2_576
H(24) H(33) 3.39(2) .
H(24) H(34) 2.55(3) .
H(25) O(1) 2.922(15) .
H(25) O(1) 2.592(13) 2_675
H(25) C(8) 3.589(15) .
H(25) C(9) 3.590(17) .
H(25) C(10) 3.006(16) .
H(25) C(11) 2.044(16) .
H(25) C(13) 2.059(13) .
H(25) C(14) 3.349(13) .
H(25) C(15) 2.578(14) .
H(25) C(15) 3.371(13) 2_675
H(25) C(23) 2.699(14) .
H(25) C(24) 2.024(17) .
H(25) H(10) 2.61(2) .
H(25) H(11) 2.87(2) .
H(25) H(12) 2.32(2) .
H(25) H(13) 2.34(2) .
H(25) H(14) 2.43(2) .
H(25) H(14) 3.24(2) 2_675
H(25) H(15) 3.10(2) .
H(25) H(16) 3.56(2) .
H(25) H(25) 2.77(2) 2_675
H(26) Si(1) 2.90(2) .
H(26) C(16) 3.09(2) .
H(26) C(16) 3.58(2) 2_676
H(26) C(18) 2.05(2) .
H(26) C(19) 2.68(2) .
H(26) C(20) 3.32(2) .
H(26) C(23) 3.46(2) 1_556
H(26) H(14) 3.60(2) 1_556
H(26) H(16) 2.56(3) 1_556
H(26) H(19) 3.41(3) .
H(26) H(20) 3.31(3) .
H(26) H(21) 3.10(3) 2_676
H(26) H(22) 2.62(3) .
H(26) H(22) 3.14(3) 2_676
H(26) H(27) 1.68(4) .
H(26) H(28) 1.55(3) .
H(26) H(29) 3.53(3) .
H(26) H(30) 2.40(4) .
H(26) H(32) 2.97(3) .
H(26) H(34) 3.57(3) .
H(27) Si(1) 2.99(3) .
H(27) C(17) 3.02(2) .
H(27) C(18) 2.15(3) .
H(27) C(19) 3.43(3) .
H(27) C(20) 2.69(2) .
H(27) C(21) 3.56(3) 2_576
H(27) H(20) 2.53(3) .
H(27) H(20) 3.44(3) 2_576
H(27) H(21) 3.30(3) 2_676
H(27) H(22) 3.58(3) .
H(27) H(22) 3.24(3) 2_676
H(27) H(24) 3.16(3) .
H(27) H(24) 3.55(3) 2_576
H(27) H(26) 1.68(4) .
H(27) H(27) 2.58(4) 2_576
H(27) H(28) 1.56(3) .
H(27) H(29) 2.97(3) .
H(27) H(30) 3.58(4) .
H(27) H(34) 2.46(3) .
H(27) H(34) 3.00(4) 2_576
H(28) Si(1) 3.56(2) .
H(28) C(1) 3.38(2) 1_556
H(28) C(18) 1.98(2) .
H(28) C(19) 2.64(2) .
H(28) C(20) 2.59(2) .
H(28) H(1) 2.70(3) 1_556
H(28) H(2) 3.31(3) 1_556
H(28) H(16) 2.81(3) 1_556
H(28) H(20) 3.44(3) 2_576
H(28) H(24) 3.56(3) 2_576
H(28) H(26) 1.55(3) .
H(28) H(27) 1.56(3) .
H(28) H(29) 2.43(3) .
H(28) H(30) 2.81(4) .
H(28) H(32) 2.51(4) .
H(28) H(33) 3.53(3) .
H(28) H(34) 2.87(3) .
H(29) C(3) 3.59(2) 2_465
H(29) C(4) 3.47(2) 2_465
H(29) C(16) 3.58(2) 1_455
H(29) C(18) 2.02(2) .
H(29) C(19) 2.61(2) .
H(29) C(21) 2.67(2) .
H(29) H(2) 2.87(3) 1_556
H(29) H(3) 2.96(2) 2_465
H(29) H(4) 2.78(2) 2_465
H(29) H(19) 2.95(3) 1_455
H(29) H(21) 3.53(3) 1_455
H(29) H(26) 3.53(3) .
H(29) H(27) 2.97(3) .
H(29) H(28) 2.43(3) .
H(29) H(30) 3.42(4) .
H(29) H(31) 2.97(4) .
H(29) H(32) 2.35(4) .
H(29) H(33) 1.56(3) .
H(29) H(34) 1.64(3) .
H(30) Si(1) 2.92(3) .
H(30) O(2) 3.58(3) .
H(30) C(3) 3.42(3) 1_656
H(30) C(16) 3.02(3) .
H(30) C(18) 2.00(3) .
H(30) C(20) 3.27(3) .
H(30) C(21) 2.58(3) .
H(30) H(2) 3.30(3) 1_656
H(30) H(3) 2.75(3) 1_656
H(30) H(19) 2.64(3) .
H(30) H(22) 3.14(3) .
H(30) H(26) 2.40(4) .
H(30) H(27) 3.58(4) .
H(30) H(28) 2.81(4) .
H(30) H(29) 3.42(4) .
H(30) H(31) 1.68(3) .
H(30) H(32) 1.52(4) .
H(30) H(32) 3.55(4) 2_566
H(31) Si(1) 3.01(2) .
H(31) O(2) 2.86(2) .
H(31) C(1) 3.42(3) 2_565
H(31) C(2) 3.50(3) 2_565
H(31) C(3) 3.59(3) 2_565
H(31) C(4) 3.59(3) 2_565
H(31) C(5) 3.53(3) 2_565
H(31) C(6) 3.46(3) 2_565
H(31) C(18) 2.19(2) .
H(31) C(20) 2.78(3) .
H(31) C(21) 3.47(2) .
H(31) C(22) 3.21(2) 2_565
H(31) H(17) 3.48(2) 2_565
H(31) H(18) 2.64(3) 2_565
H(31) H(19) 3.32(3) .
H(31) H(29) 2.97(4) .
H(31) H(30) 1.68(3) .
H(31) H(32) 1.55(4) .
H(31) H(32) 3.44(4) 2_566
H(31) H(33) 2.64(3) .
H(32) Si(1) 3.58(3) .
H(32) C(18) 2.00(3) .
H(32) C(19) 3.32(3) 2_566
H(32) C(20) 2.58(3) .
H(32) C(21) 2.69(2) .
H(32) H(3) 3.55(3) 1_656
H(32) H(26) 2.97(3) .
H(32) H(28) 2.51(4) .
H(32) H(29) 2.35(4) .
H(32) H(30) 1.52(4) .
H(32) H(30) 3.55(4) 2_566
H(32) H(31) 1.55(4) .
H(32) H(31) 3.44(4) 2_566
H(32) H(32) 2.58(4) 2_566
H(32) H(33) 2.90(3) .
H(32) H(34) 3.55(4) .
H(33) Si(1) 2.97(2) .
H(33) O(2) 2.76(2) .
H(33) C(4) 3.52(2) 2_465
H(33) C(18) 2.129(19) .
H(33) C(19) 2.74(2) .
H(33) C(21) 3.387(19) .
H(33) C(22) 3.37(2) 2_565
H(33) H(4) 2.60(2) 2_465
H(33) H(9) 3.34(3) .
H(33) H(13) 2.82(2) 1_455
H(33) H(17) 3.07(2) 2_565
H(33) H(18) 2.86(3) 2_565
H(33) H(24) 3.39(2) .
H(33) H(28) 3.53(3) .
H(33) H(29) 1.56(3) .
H(33) H(31) 2.64(3) .
H(33) H(32) 2.90(3) .
H(33) H(34) 1.67(3) .
H(34) Si(1) 2.99(2) .
H(34) O(2) 3.51(2) .
H(34) C(16) 3.38(2) 1_455
H(34) C(17) 3.07(2) .
H(34) C(18) 2.14(2) .
H(34) C(19) 3.42(2) .
H(34) C(21) 2.69(2) .
H(34) H(4) 3.53(2) 2_465
H(34) H(13) 3.53(2) 1_455
H(34) H(19) 3.16(3) 1_455
H(34) H(20) 3.25(2) .
H(34) H(21) 2.92(3) 1_455
H(34) H(24) 2.55(3) .
H(34) H(26) 3.57(3) .
H(34) H(27) 2.46(3) .
H(34) H(27) 3.00(4) 2_576
H(34) H(28) 2.87(3) .
H(34) H(29) 1.64(3) .
H(34) H(32) 3.55(4) .
H(34) H(33) 1.67(3) .

loop_
_geom_torsion_atom_site_label_1
_geom_torsion_atom_site_label_2
_geom_torsion_atom_site_label_3
_geom_torsion_atom_site_label_4
_geom_torsion
C(16) Si(1) O(2) C(10) -70.42(14)
C(17) Si(1) O(2) C(10) 49.56(14)
O(2) Si(1) C(18) C(19) 63.33(15)
O(2) Si(1) C(18) C(20) -56.58(15)
O(2) Si(1) C(18) C(21) -175.97(15)
C(18) Si(1) O(2) C(10) 169.25(11)
C(16) Si(1) C(18) C(19) -55.58(17)
C(16) Si(1) C(18) C(20) -175.49(16)
C(16) Si(1) C(18) C(21) 65.12(18)
C(17) Si(1) C(18) C(19) -178.89(14)
C(17) Si(1) C(18) C(20) 61.20(16)
C(17) Si(1) C(18) C(21) -58.19(17)
Si(1) O(2) C(10) C(9) -99.15(12)
Si(1) O(2) C(10) C(11) 82.48(15)
C(2) C(1) C(6) C(5) 1.2(2)
C(2) C(1) C(6) C(7) -177.85(15)
C(6) C(1) C(2) C(3) -0.7(2)
C(1) C(2) C(3) C(4) -0.4(2)
C(2) C(3) C(4) C(5) 0.9(2)
C(3) C(4) C(5) C(6) -0.4(2)
C(4) C(5) C(6) C(1) -0.7(2)
C(4) C(5) C(6) C(7) 178.41(14)
C(1) C(6) C(7) C(8) 51.76(19)
C(1) C(6) C(7) C(14) -67.13(18)
C(5) C(6) C(7) C(8) -127.31(14)
C(5) C(6) C(7) C(14) 113.80(15)
C(6) C(7) C(8) C(9) 133.72(13)
C(6) C(7) C(8) C(15) -107.76(12)
C(6) C(7) C(14) C(13) 123.19(11)
C(6) C(7) C(14) C(22) -55.86(19)
C(8) C(7) C(14) C(13) 0.14(13)
C(8) C(7) C(14) C(22) -178.91(14)
C(14) C(7) C(8) C(9) -103.03(13)
C(14) C(7) C(8) C(15) 15.50(12)
C(7) C(8) C(9) C(10) 52.44(17)
C(7) C(8) C(15) O(1) 154.97(13)
C(7) C(8) C(15) C(13) -26.30(12)
C(9) C(8) C(15) O(1) -83.87(17)
C(9) C(8) C(15) C(13) 94.86(14)
C(15) C(8) C(9) C(10) -64.01(17)
C(8) C(9) C(10) O(2) -144.73(12)
C(8) C(9) C(10) C(11) 33.4(2)
O(2) C(10) C(11) C(12) 179.05(11)
C(9) C(10) C(11) C(12) 1.0(2)
C(10) C(11) C(12) C(13) -35.0(2)
C(10) C(11) C(12) C(24) -160.97(14)
C(11) C(12) C(13) C(14) -48.95(17)
C(11) C(12) C(13) C(15) 62.03(15)
C(11) C(12) C(13) C(23) -177.38(15)
C(24) C(12) C(13) C(14) 74.86(16)
C(24) C(12) C(13) C(15) -174.16(12)
C(24) C(12) C(13) C(23) -53.57(18)
C(12) C(13) C(14) C(7) 97.34(13)
C(12) C(13) C(14) C(22) -83.67(19)
C(12) C(13) C(15) O(1) 87.14(16)
C(12) C(13) C(15) C(8) -91.59(11)
C(14) C(13) C(15) O(1) -155.56(14)
C(14) C(13) C(15) C(8) 25.71(13)
C(15) C(13) C(14) C(7) -15.42(13)
C(15) C(13) C(14) C(22) 163.57(16)
C(23) C(13) C(14) C(7) -136.15(14)
C(23) C(13) C(14) C(22) 42.8(2)
C(23) C(13) C(15) O(1) -32.94(18)
C(23) C(13) C(15) C(8) 148.33(11)
